data_4502615
loop_
_publ_author_name
'B\'athori, Nikoletta B.'
'Nassimbeni, Luigi R.'

_publ_section_title
;
 Selectivity and Enantiomeric Resolution in Inclusion Chemistry: A
 Systematic Study of Chiral Discrimination through Crystallization
;
_journal_issue 4
_journal_name_full 'Crystal Growth &amp; Design'
_journal_page_first 1782
_journal_paper_doi 10.1021/cg901461k
_journal_volume 10
_journal_year 2010
_chemical_absolute_configuration rm
_chemical_formula_sum 'C38 H43 N O5'
_chemical_formula_weight 593.73
_chemical_name_systematic
; 
 ? 
;
_space_group_IT_number 19
_symmetry_cell_setting orthorhombic
_symmetry_space_group_name_Hall 'P 2ac 2ab'
_symmetry_space_group_name_H-M 'P 21 21 21'
_atom_sites_solution_hydrogens geom
_atom_sites_solution_primary direct
_atom_sites_solution_secondary difmap
_audit_creation_method SHELXL-97
_cell_angle_alpha 90.00
_cell_angle_beta 90.00
_cell_angle_gamma 90.00
_cell_formula_units_Z 4
_cell_length_a 9.4627(19)
_cell_length_b 10.885(2)
_cell_length_c 30.098(6)
_cell_measurement_reflns_used 3349
_cell_measurement_temperature 173(2)
_cell_measurement_theta_max 25.68
_cell_measurement_theta_min 2.76
_cell_volume 3100.1(10)
_computing_structure_refinement 'SHELXL-97 (Sheldrick, 1997)'
_computing_structure_solution 'SHELXS-97 (Sheldrick, 1990)'
_diffrn_ambient_temperature 173(2)
_diffrn_measured_fraction_theta_full 0.997
_diffrn_measured_fraction_theta_max 0.997
_diffrn_radiation_monochromator graphite
_diffrn_radiation_source 'fine-focus sealed tube'
_diffrn_radiation_type MoK\a
_diffrn_radiation_wavelength 0.71073
_diffrn_reflns_av_R_equivalents 0.0000
_diffrn_reflns_av_sigmaI/netI 0.0381
_diffrn_reflns_limit_h_max 11
_diffrn_reflns_limit_h_min 0
_diffrn_reflns_limit_k_max 13
_diffrn_reflns_limit_k_min 0
_diffrn_reflns_limit_l_max 36
_diffrn_reflns_limit_l_min 0
_diffrn_reflns_number 3349
_diffrn_reflns_theta_full 25.68
_diffrn_reflns_theta_max 25.68
_diffrn_reflns_theta_min 2.76
_exptl_absorpt_coefficient_mu 0.083
_exptl_absorpt_correction_type none
_exptl_crystal_colour colorless
_exptl_crystal_density_diffrn 1.272
_exptl_crystal_density_method 'not measured'
_exptl_crystal_description rod
_exptl_crystal_F_000 1272
_exptl_crystal_size_max 0.10
_exptl_crystal_size_mid 0.10
_exptl_crystal_size_min 0.10
_refine_diff_density_max 0.159
_refine_diff_density_min -0.167
_refine_diff_density_rms 0.037
_refine_ls_abs_structure_details 'Flack H D (1983), Acta Cryst. A39, 876-881'
_refine_ls_extinction_coef 0.0081(8)
_refine_ls_extinction_expression Fc^*^=kFc[1+0.001xFc^2^\l^3^/sin(2\q)]^-1/4^
_refine_ls_extinction_method SHELXL
_refine_ls_goodness_of_fit_ref 1.052
_refine_ls_hydrogen_treatment noref
_refine_ls_matrix_type full
_refine_ls_number_parameters 410
_refine_ls_number_reflns 3349
_refine_ls_number_restraints 0
_refine_ls_restrained_S_all 1.052
_refine_ls_R_factor_all 0.0544
_refine_ls_R_factor_gt 0.0359
_refine_ls_shift/su_max 0.000
_refine_ls_shift/su_mean 0.000
_refine_ls_structure_factor_coef Fsqd
_refine_ls_weighting_details 'calc w=1/[\s^2^(Fo^2^)+(0.0322P)^2^+0.6132P] where P=(Fo^2^+2Fc^2^)/3'
_refine_ls_weighting_scheme calc
_refine_ls_wR_factor_gt 0.0713
_refine_ls_wR_factor_ref 0.0790
_reflns_number_gt 2768
_reflns_number_total 3349
_reflns_threshold_expression >2sigma(I)
_cod_data_source_file cg901461k_si_005.cif
_cod_data_source_block 1_seriesI
_cod_original_cell_volume 3100.1(11)
_cod_original_sg_symbol_H-M P212121
_cod_database_code 4502615

loop_
_symmetry_equiv_pos_as_xyz
'x, y, z'
'-x+1/2, -y, z+1/2'
'x+1/2, -y+1/2, -z'
'-x, y+1/2, -z+1/2'

loop_
_atom_site_label
_atom_site_type_symbol
_atom_site_fract_x
_atom_site_fract_y
_atom_site_fract_z
_atom_site_U_iso_or_equiv
_atom_site_adp_type
_atom_site_occupancy
_atom_site_symmetry_multiplicity
_atom_site_calc_flag
_atom_site_refinement_flags
O1 O 0.40941(17) 0.85823(15) 0.07866(6) 0.0278(4) Uani 1 1 d .
C1 C 0.3445(2) 0.9745(2) 0.07006(7) 0.0230(5) Uani 1 1 d .
H1 H 0.467(3) 0.867(3) 0.1009(10) 0.064(10) Uiso 1 1 d .
O2 O 0.58858(18) 0.88710(15) 0.14741(6) 0.0302(4) Uani 1 1 d .
C2 C 0.3523(2) 1.0544(2) 0.11268(8) 0.0228(5) Uani 1 1 d .
H2 H 0.2975 1.0134 0.1369 0.027 Uiso 1 1 calc R
O3 O 0.29176(16) 1.17244(14) 0.10380(5) 0.0262(4) Uani 1 1 d .
C3 C 0.3822(2) 1.2687(2) 0.12044(7) 0.0244(5) Uani 1 1 d .
H3 H 0.683(4) 0.870(3) 0.1449(10) 0.068(10) Uiso 1 1 d .
O4 O 0.48341(15) 1.20732(14) 0.14743(5) 0.0248(4) Uani 1 1 d .
C4 C 0.5022(2) 1.0864(2) 0.13004(7) 0.0225(5) Uani 1 1 d .
H4 H 0.5693 1.0897 0.1044 0.027 Uiso 1 1 calc R
C5 C 0.5667(2) 1.0061(2) 0.16717(7) 0.0240(5) Uani 1 1 d .
C11 C 0.4163(2) 1.0394(2) 0.03095(7) 0.0233(5) Uani 1 1 d .
C12 C 0.5577(2) 1.0178(2) 0.02106(8) 0.0298(6) Uani 1 1 d .
H12 H 0.6092 0.9586 0.0377 0.036 Uiso 1 1 calc R
C13 C 0.6241(3) 1.0816(2) -0.01284(9) 0.0369(6) Uani 1 1 d .
H13 H 0.7211 1.0666 -0.0190 0.044 Uiso 1 1 calc R
C14 C 0.5510(3) 1.1668(2) -0.03779(8) 0.0355(6) Uani 1 1 d .
H14 H 0.5974 1.2108 -0.0608 0.043 Uiso 1 1 calc R
C15 C 0.4099(3) 1.1875(2) -0.02904(8) 0.0324(6) Uani 1 1 d .
H15 H 0.3585 1.2455 -0.0462 0.039 Uiso 1 1 calc R
C16 C 0.3428(3) 1.1237(2) 0.00496(7) 0.0275(5) Uani 1 1 d .
H16 H 0.2454 1.1378 0.0105 0.033 Uiso 1 1 calc R
C17 C 0.1923(2) 0.9456(2) 0.05589(7) 0.0237(5) Uani 1 1 d .
C18 C 0.1751(2) 0.8598(2) 0.02203(8) 0.0307(6) Uani 1 1 d .
H18 H 0.2556 0.8175 0.0110 0.037 Uiso 1 1 calc R
C19 C 0.0432(3) 0.8346(2) 0.00409(8) 0.0345(6) Uani 1 1 d .
H19 H 0.0336 0.7752 -0.0188 0.041 Uiso 1 1 calc R
C20 C -0.0744(3) 0.8967(2) 0.01980(9) 0.0342(6) Uani 1 1 d .
H20 H -0.1649 0.8813 0.0074 0.041 Uiso 1 1 calc R
C21 C -0.0591(2) 0.9808(2) 0.05356(9) 0.0327(6) Uani 1 1 d .
H21 H -0.1397 1.0233 0.0644 0.039 Uiso 1 1 calc R
C22 C 0.0733(2) 1.0047(2) 0.07209(8) 0.0278(5) Uani 1 1 d .
H22 H 0.0818 1.0616 0.0959 0.033 Uiso 1 1 calc R
C31 C 0.4561(3) 1.3346(2) 0.08262(8) 0.0302(6) Uani 1 1 d .
H112 H 0.3849 1.3625 0.0607 0.036 Uiso 1 1 calc R
H111 H 0.5207 1.2767 0.0674 0.036 Uiso 1 1 calc R
C32 C 0.5404(3) 1.4453(2) 0.09916(9) 0.0357(6) Uani 1 1 d .
H113 H 0.6195 1.4167 0.1181 0.043 Uiso 1 1 calc R
H114 H 0.5809 1.4899 0.0735 0.043 Uiso 1 1 calc R
C33 C 0.4465(3) 1.5318(2) 0.12576(9) 0.0401(7) Uani 1 1 d .
H116 H 0.5034 1.6018 0.1368 0.048 Uiso 1 1 calc R
H115 H 0.3711 1.5648 0.1063 0.048 Uiso 1 1 calc R
C34 C 0.3804(3) 1.4650(2) 0.16469(8) 0.0353(6) Uani 1 1 d .
H117 H 0.3178 1.5219 0.1811 0.042 Uiso 1 1 calc R
H118 H 0.4557 1.4372 0.1852 0.042 Uiso 1 1 calc R
C35 C 0.2952(2) 1.3544(2) 0.14900(8) 0.0285(5) Uani 1 1 d .
H119 H 0.2596 1.3089 0.1752 0.034 Uiso 1 1 calc R
H120 H 0.2126 1.3834 0.1318 0.034 Uiso 1 1 calc R
C51 C 0.4636(2) 0.9938(2) 0.20595(7) 0.0259(5) Uani 1 1 d .
C52 C 0.3908(3) 0.8851(2) 0.21400(8) 0.0338(6) Uani 1 1 d .
H52 H 0.4075 0.8155 0.1957 0.041 Uiso 1 1 calc R
C53 C 0.2937(3) 0.8773(3) 0.24857(9) 0.0397(7) Uani 1 1 d .
H53 H 0.2447 0.8025 0.2537 0.048 Uiso 1 1 calc R
C54 C 0.2683(3) 0.9774(3) 0.27534(8) 0.0398(7) Uani 1 1 d .
H54 H 0.2012 0.9721 0.2987 0.048 Uiso 1 1 calc R
C55 C 0.3410(3) 1.0859(3) 0.26804(8) 0.0355(6) Uani 1 1 d .
H55 H 0.3240 1.1550 0.2866 0.043 Uiso 1 1 calc R
C56 C 0.4383(2) 1.0941(2) 0.23387(7) 0.0290(6) Uani 1 1 d .
H56 H 0.4885 1.1686 0.2293 0.035 Uiso 1 1 calc R
C57 C 0.7105(2) 1.0569(2) 0.18245(7) 0.0261(5) Uani 1 1 d .
C58 C 0.7704(3) 1.0081(3) 0.22075(8) 0.0339(6) Uani 1 1 d .
H58 H 0.7192 0.9493 0.2376 0.041 Uiso 1 1 calc R
C59 C 0.9042(3) 1.0441(3) 0.23468(9) 0.0410(7) Uani 1 1 d .
H59 H 0.9436 1.0102 0.2610 0.049 Uiso 1 1 calc R
C60 C 0.9802(3) 1.1292(3) 0.21035(10) 0.0442(7) Uani 1 1 d .
H60 H 1.0720 1.1533 0.2197 0.053 Uiso 1 1 calc R
C61 C 0.9220(3) 1.1789(3) 0.17229(9) 0.0399(7) Uani 1 1 d .
H61 H 0.9738 1.2373 0.1554 0.048 Uiso 1 1 calc R
C62 C 0.7873(2) 1.1436(2) 0.15865(8) 0.0320(6) Uani 1 1 d .
H62 H 0.7473 1.1792 0.1327 0.038 Uiso 1 1 calc R
N81 N 0.8510(2) 0.7926(2) 0.13333(8) 0.0369(5) Uani 1 1 d .
H81 H 0.891(3) 0.836(3) 0.1111(10) 0.058(10) Uiso 1 1 d .
C82 C 0.9603(3) 0.7770(3) 0.16756(9) 0.0435(7) Uani 1 1 d .
H82A H 0.9173 0.7386 0.1941 0.052 Uiso 1 1 calc R
H82B H 0.9964 0.8588 0.1764 0.052 Uiso 1 1 calc R
C83 C 1.0822(3) 0.6989(3) 0.15210(11) 0.0494(8) Uani 1 1 d .
H83A H 1.1321 0.7410 0.1275 0.059 Uiso 1 1 calc R
H83B H 1.1500 0.6876 0.1768 0.059 Uiso 1 1 calc R
O84 O 1.0337(2) 0.58284(18) 0.13741(8) 0.0585(6) Uani 1 1 d .
C85 C 0.9403(3) 0.5981(3) 0.10107(11) 0.0582(9) Uani 1 1 d .
H85B H 0.9087 0.5165 0.0905 0.070 Uiso 1 1 calc R
H85A H 0.9907 0.6392 0.0764 0.070 Uiso 1 1 calc R
C86 C 0.8134(3) 0.6735(2) 0.11400(9) 0.0401(7) Uani 1 1 d .
H86B H 0.7541 0.6873 0.0874 0.048 Uiso 1 1 calc R
H86A H 0.7564 0.6267 0.1358 0.048 Uiso 1 1 calc R

loop_
_atom_site_aniso_label
_atom_site_aniso_U_11
_atom_site_aniso_U_22
_atom_site_aniso_U_33
_atom_site_aniso_U_23
_atom_site_aniso_U_13
_atom_site_aniso_U_12
O1 0.0310(9) 0.0231(9) 0.0293(10) -0.0013(8) -0.0039(8) 0.0043(7)
C1 0.0221(11) 0.0213(12) 0.0255(12) -0.0009(10) -0.0002(10) 0.0007(10)
O2 0.0281(9) 0.0261(9) 0.0365(10) -0.0074(8) -0.0061(8) 0.0065(7)
C2 0.0240(11) 0.0209(12) 0.0234(12) 0.0015(10) -0.0019(10) 0.0012(10)
O3 0.0244(8) 0.0210(8) 0.0333(9) -0.0041(7) -0.0077(7) 0.0012(7)
C3 0.0243(12) 0.0224(12) 0.0265(12) -0.0013(10) -0.0077(10) 0.0000(10)
O4 0.0260(8) 0.0227(8) 0.0257(8) -0.0010(7) -0.0056(7) 0.0016(7)
C4 0.0236(11) 0.0224(12) 0.0214(11) -0.0049(10) 0.0001(10) 0.0006(10)
C5 0.0234(11) 0.0213(12) 0.0273(12) -0.0046(10) -0.0021(10) 0.0036(10)
C11 0.0238(11) 0.0221(12) 0.0240(12) -0.0052(10) -0.0001(10) -0.0033(10)
C12 0.0256(12) 0.0333(14) 0.0306(13) 0.0005(12) 0.0000(11) -0.0015(11)
C13 0.0271(13) 0.0450(16) 0.0387(15) -0.0013(13) 0.0059(12) -0.0056(12)
C14 0.0387(14) 0.0376(15) 0.0302(14) 0.0005(12) 0.0072(12) -0.0123(13)
C15 0.0413(14) 0.0289(14) 0.0271(13) 0.0014(11) -0.0019(12) -0.0043(12)
C16 0.0287(12) 0.0273(13) 0.0265(13) -0.0020(11) -0.0005(11) 0.0002(11)
C17 0.0236(11) 0.0242(13) 0.0234(12) 0.0014(10) -0.0002(10) -0.0035(10)
C18 0.0269(13) 0.0315(14) 0.0338(14) -0.0072(12) -0.0009(11) -0.0017(11)
C19 0.0364(14) 0.0324(14) 0.0349(14) -0.0087(12) -0.0039(12) -0.0057(12)
C20 0.0276(13) 0.0319(14) 0.0432(15) 0.0001(13) -0.0085(12) -0.0054(11)
C21 0.0255(12) 0.0283(14) 0.0443(15) -0.0009(12) -0.0001(11) -0.0008(11)
C22 0.0270(12) 0.0241(13) 0.0322(13) -0.0020(11) 0.0016(11) -0.0025(10)
C31 0.0330(13) 0.0290(13) 0.0285(13) 0.0008(11) -0.0053(11) 0.0004(11)
C32 0.0382(14) 0.0306(14) 0.0383(15) 0.0017(12) -0.0013(12) -0.0051(12)
C33 0.0439(15) 0.0254(14) 0.0509(17) -0.0012(13) -0.0094(14) -0.0037(12)
C34 0.0359(13) 0.0278(13) 0.0423(15) -0.0089(12) -0.0059(12) 0.0028(11)
C35 0.0266(11) 0.0285(13) 0.0305(13) -0.0022(11) -0.0042(11) 0.0037(11)
C51 0.0239(12) 0.0293(13) 0.0245(12) 0.0027(11) -0.0045(10) 0.0047(11)
C52 0.0336(14) 0.0356(15) 0.0323(14) 0.0039(12) -0.0044(12) -0.0026(12)
C53 0.0337(14) 0.0477(17) 0.0377(15) 0.0128(14) -0.0020(13) -0.0094(13)
C54 0.0279(13) 0.0619(19) 0.0297(14) 0.0115(14) 0.0023(11) 0.0037(14)
C55 0.0329(14) 0.0450(16) 0.0288(13) 0.0032(13) 0.0010(11) 0.0082(13)
C56 0.0281(12) 0.0323(14) 0.0266(12) 0.0040(12) -0.0020(11) 0.0043(11)
C57 0.0217(11) 0.0293(14) 0.0273(13) -0.0091(11) -0.0013(10) 0.0048(11)
C58 0.0315(13) 0.0383(15) 0.0320(14) -0.0055(12) -0.0055(11) 0.0062(12)
C59 0.0319(14) 0.0523(17) 0.0388(15) -0.0069(14) -0.0109(12) 0.0085(14)
C60 0.0239(13) 0.059(2) 0.0499(17) -0.0172(16) -0.0071(13) 0.0014(14)
C61 0.0290(14) 0.0472(17) 0.0437(17) -0.0094(14) 0.0005(13) -0.0061(13)
C62 0.0250(12) 0.0418(15) 0.0293(14) -0.0045(12) -0.0013(11) 0.0006(12)
N81 0.0327(11) 0.0315(12) 0.0466(14) -0.0010(11) 0.0053(11) 0.0024(10)
C82 0.0329(14) 0.0453(16) 0.0521(17) -0.0103(15) -0.0007(13) 0.0011(13)
C83 0.0386(15) 0.0459(18) 0.064(2) 0.0004(16) 0.0017(15) 0.0086(14)
O84 0.0572(13) 0.0370(12) 0.0814(15) 0.0014(12) 0.0000(12) 0.0160(10)
C85 0.062(2) 0.0487(18) 0.064(2) -0.0223(17) 0.0060(18) 0.0095(17)
C86 0.0428(15) 0.0390(16) 0.0386(15) -0.0077(13) 0.0019(13) 0.0002(13)

loop_
_atom_type_symbol
_atom_type_description
_atom_type_scat_dispersion_real
_atom_type_scat_dispersion_imag
_atom_type_scat_source
C C 0.0033 0.0016 'International Tables Vol C Tables 4.2.6.8 and 6.1.1.4'
H H 0.0000 0.0000 'International Tables Vol C Tables 4.2.6.8 and 6.1.1.4'
N N 0.0061 0.0033 'International Tables Vol C Tables 4.2.6.8 and 6.1.1.4'
O O 0.0106 0.0060 'International Tables Vol C Tables 4.2.6.8 and 6.1.1.4'

loop_
_geom_angle_atom_site_label_1
_geom_angle_atom_site_label_2
_geom_angle_atom_site_label_3
_geom_angle
O1 C1 C11 110.89(18)
O1 C1 C17 105.76(18)
C11 C1 C17 107.31(18)
O1 C1 C2 109.00(17)
C11 C1 C2 110.85(18)
C17 C1 C2 112.92(18)
O3 C2 C1 109.22(17)
O3 C2 C4 103.12(17)
C1 C2 C4 116.60(18)
C2 O3 C3 110.45(15)
O4 C3 O3 104.90(17)
O4 C3 C35 109.36(18)
O3 C3 C35 108.82(17)
O4 C3 C31 109.89(18)
O3 C3 C31 110.89(18)
C35 C3 C31 112.7(2)
C3 O4 C4 107.90(16)
O4 C4 C5 107.80(16)
O4 C4 C2 102.51(17)
C5 C4 C2 118.54(19)
O2 C5 C51 109.17(18)
O2 C5 C57 108.61(17)
C51 C5 C57 111.60(18)
O2 C5 C4 105.48(17)
C51 C5 C4 110.49(18)
C57 C5 C4 111.26(18)
C12 C11 C16 118.2(2)
C12 C11 C1 120.9(2)
C16 C11 C1 120.96(19)
C13 C12 C11 120.6(2)
C14 C13 C12 120.7(2)
C13 C14 C15 119.4(2)
C14 C15 C16 120.0(2)
C15 C16 C11 121.0(2)
C22 C17 C18 118.3(2)
C22 C17 C1 124.7(2)
C18 C17 C1 116.8(2)
C19 C18 C17 121.5(2)
C20 C19 C18 119.6(2)
C21 C20 C19 119.5(2)
C20 C21 C22 120.9(2)
C17 C22 C21 120.2(2)
C3 C31 C32 111.7(2)
C33 C32 C31 110.7(2)
C34 C33 C32 110.6(2)
C33 C34 C35 111.0(2)
C3 C35 C34 112.06(19)
C52 C51 C56 118.4(2)
C52 C51 C5 121.6(2)
C56 C51 C5 120.0(2)
C51 C52 C53 120.7(2)
C54 C53 C52 120.3(2)
C53 C54 C55 119.7(2)
C56 C55 C54 120.3(2)
C55 C56 C51 120.7(2)
C62 C57 C58 118.3(2)
C62 C57 C5 123.5(2)
C58 C57 C5 118.1(2)
C57 C58 C59 120.9(3)
C60 C59 C58 120.2(3)
C61 C60 C59 119.6(2)
C60 C61 C62 120.1(3)
C57 C62 C61 120.9(2)
C86 N81 C82 110.3(2)
N81 C82 C83 112.8(2)
O84 C83 C82 110.6(2)
C83 O84 C85 109.8(2)
O84 C85 C86 111.2(2)
N81 C86 C85 113.0(2)

loop_
_geom_bond_atom_site_label_1
_geom_bond_atom_site_label_2
_geom_bond_distance
O1 C1 1.431(3)
C1 C11 1.532(3)
C1 C17 1.535(3)
C1 C2 1.551(3)
O2 C5 1.440(3)
C2 O3 1.432(3)
C2 C4 1.552(3)
O3 C3 1.442(3)
C3 O4 1.422(3)
C3 C35 1.513(3)
C3 C31 1.517(3)
O4 C4 1.428(3)
C4 C5 1.544(3)
C5 C51 1.528(3)
C5 C57 1.539(3)
C11 C12 1.391(3)
C11 C16 1.392(3)
C12 C13 1.385(3)
C13 C14 1.379(4)
C14 C15 1.380(4)
C15 C16 1.390(3)
C17 C22 1.385(3)
C17 C18 1.392(3)
C18 C19 1.387(3)
C19 C20 1.385(4)
C20 C21 1.375(3)
C21 C22 1.395(3)
C31 C32 1.528(3)
C32 C33 1.522(4)
C33 C34 1.514(4)
C34 C35 1.524(3)
C51 C52 1.390(3)
C51 C56 1.398(3)
C52 C53 1.390(4)
C53 C54 1.377(4)
C54 C55 1.384(4)
C55 C56 1.383(3)
C57 C62 1.390(3)
C57 C58 1.390(3)
C58 C59 1.391(4)
C59 C60 1.382(4)
C60 C61 1.382(4)
C61 C62 1.394(3)
N81 C86 1.464(3)
N81 C82 1.470(3)
C82 C83 1.507(4)
C83 O84 1.415(3)
O84 C85 1.416(4)
C85 C86 1.506(4)

loop_
_geom_hbond_atom_site_label_D
_geom_hbond_atom_site_label_H
_geom_hbond_atom_site_label_A
_geom_hbond_distance_DH
_geom_hbond_distance_HA
_geom_hbond_distance_DA
_geom_hbond_angle_DHA
O1 H1 O2 0.87(3) 1.82(3) 2.693(2) 179(3)
O2 H3 N81 0.92(3) 1.83(4) 2.721(3) 163(3)

loop_
_geom_torsion_atom_site_label_1
_geom_torsion_atom_site_label_2
_geom_torsion_atom_site_label_3
_geom_torsion_atom_site_label_4
_geom_torsion
O1 C1 C11 C12 -28.1(3)
O1 C1 C17 C18 -51.6(3)
O2 C5 C51 C52 -8.9(3)
O2 C5 C57 C58 -75.4(2)
O3 C3 C35 C34 -175.11(18)
